data_4503648
loop_
_publ_author_name
'Zhang, Rui-Bo'
'Li, Zhao-Ji'
'Cheng, Jian-Kai'
'Qin, Ye-Yan'
'Zhang, Jian'
'Yao, Yuan-Gen'

_publ_section_title
;
 Anion-Induced Coordination Versatility of 1H-1,2,4-Triazole-3-thiol
 (HtrzSH) Affording a New Hybrid System of Cadmium(II) Polymers:
 Synthesis, Structure, and Luminescent Properties
;
_journal_issue 7
_journal_name_full 'Crystal Growth &amp; Design'
_journal_page_first 2562
_journal_paper_doi 10.1021/cg800199x
_journal_volume 8
_journal_year 2008
_chemical_formula_sum 'C2 H Cd N3 O0 S'
_chemical_formula_weight 211.52
_chemical_name_systematic
; 
 ? 
;
_space_group_IT_number 14
_symmetry_cell_setting monoclinic
_symmetry_space_group_name_Hall '-P 2ybc'
_symmetry_space_group_name_H-M 'P 1 21/c 1'
_atom_sites_solution_hydrogens geom
_atom_sites_solution_primary direct
_atom_sites_solution_secondary difmap
_audit_creation_method SHELXL-97
_cell_angle_alpha 90.00
_cell_angle_beta 114.250(13)
_cell_angle_gamma 90.00
_cell_formula_units_Z 4
_cell_length_a 6.1204(17)
_cell_length_b 11.225(2)
_cell_length_c 6.811(2)
_cell_measurement_reflns_used 1146
_cell_measurement_temperature 293.1500
_cell_measurement_theta_max 27.4758
_cell_measurement_theta_min 3.2803
_cell_volume 426.64(19)
_computing_cell_refinement SAINT
_computing_data_collection SMART
_computing_data_reduction SAINT
_computing_structure_refinement 'SHELXL-97 (Sheldrick, 1997)'
_computing_structure_solution 'SHELXS-97 (Sheldrick, 1990)'
_diffrn_ambient_temperature 293.1500
_diffrn_detector_area_resol_mean 14.6306
_diffrn_measured_fraction_theta_full 0.999
_diffrn_measured_fraction_theta_max 0.999
_diffrn_measurement_device_type 'SMART CCD'
_diffrn_measurement_method dtprofit.ref
_diffrn_radiation_monochromator graphite
_diffrn_radiation_source 'fine-focus sealed tube'
_diffrn_radiation_type MoK\a
_diffrn_radiation_wavelength 0.71073
_diffrn_reflns_av_R_equivalents 0.0193
_diffrn_reflns_av_sigmaI/netI 0.0206
_diffrn_reflns_limit_h_max 7
_diffrn_reflns_limit_h_min -7
_diffrn_reflns_limit_k_max 14
_diffrn_reflns_limit_k_min -14
_diffrn_reflns_limit_l_max 7
_diffrn_reflns_limit_l_min -8
_diffrn_reflns_number 1030
_diffrn_reflns_theta_full 27.48
_diffrn_reflns_theta_max 27.48
_diffrn_reflns_theta_min 3.63
_diffrn_standards_decay_% none
_diffrn_standards_interval_count none
_diffrn_standards_interval_time none
_diffrn_standards_number none
_exptl_absorpt_coefficient_mu 5.433
_exptl_absorpt_correction_T_max 1.0000
_exptl_absorpt_correction_T_min 0.7219
_exptl_absorpt_correction_type multi-scan
_exptl_absorpt_process_details SADABS
_exptl_crystal_colour yellow
_exptl_crystal_density_diffrn 3.293
_exptl_crystal_density_method 'not measured'
_exptl_crystal_description block
_exptl_crystal_F_000 392
_exptl_crystal_size_max 0.1500
_exptl_crystal_size_mid 0.1200
_exptl_crystal_size_min 0.0800
_refine_diff_density_max 0.963
_refine_diff_density_min -0.707
_refine_diff_density_rms 0.132
_refine_ls_extinction_method none
_refine_ls_goodness_of_fit_ref 1.078
_refine_ls_hydrogen_treatment constr
_refine_ls_matrix_type full
_refine_ls_number_parameters 64
_refine_ls_number_reflns 976
_refine_ls_number_restraints 0
_refine_ls_restrained_S_all 1.078
_refine_ls_R_factor_all 0.0253
_refine_ls_R_factor_gt 0.0232
_refine_ls_shift/su_max 0.001
_refine_ls_shift/su_mean 0.000
_refine_ls_structure_factor_coef Fsqd
_refine_ls_weighting_details 'calc w=1/[\s^2^(Fo^2^)+(0.0353P)^2^+0.4972P] where P=(Fo^2^+2Fc^2^)/3'
_refine_ls_weighting_scheme calc
_refine_ls_wR_factor_gt 0.0618
_refine_ls_wR_factor_ref 0.0636
_reflns_number_gt 915
_reflns_number_total 976
_reflns_threshold_expression >2sigma(I)
_cod_data_source_file cg800199x-file003.cif
_cod_data_source_block 6
_cod_depositor_comments
;
The following automatic conversions were performed:

'_symmetry_cell_setting' value 'Monoclinic' changed to 'monoclinic'
according to /home/saulius/struct/CIF-dictionaries/cif_core.dic
dictionary named 'cif_core.dic' version 2.4.1 from
2010-06-29.

'_exptl_absorpt_correction_type' value 'Multi-scan'
changed to 'multi-scan' according to
/home/saulius/struct/CIF-dictionaries/cif_core.dic dictionary named
'cif_core.dic' version 2.4.1 from 2010-06-29.

Automatic conversion script
Id: cif_fix_values 1715 2011-07-08 13:25:40Z adriana 
;
_cod_original_cell_volume 426.6(2)
_cod_original_sg_symbol_H-M P2(1)/c
_cod_database_code 4503648

loop_
_symmetry_equiv_pos_as_xyz
'x, y, z'
'-x, y+1/2, -z+1/2'
'-x, -y, -z'
'x, -y-1/2, z-1/2'

loop_
_atom_site_label
_atom_site_type_symbol
_atom_site_fract_x
_atom_site_fract_y
_atom_site_fract_z
_atom_site_U_iso_or_equiv
_atom_site_adp_type
_atom_site_occupancy
_atom_site_symmetry_multiplicity
_atom_site_calc_flag
_atom_site_refinement_flags
Cd1 Cd 0.74002(4) 0.61005(2) 0.24658(3) 0.01768(12) Uani 1 1 d .
S1 S 1.74135(14) 0.55745(7) 0.88412(14) 0.0210(2) Uani 1 1 d .
C2 C 1.2308(5) 0.7553(3) 0.5132(5) 0.0183(7) Uani 1 1 d .
H2A H 1.1623 0.8258 0.4434 0.022 Uiso 1 1 calc R
N2 N 1.2762(5) 0.5715(2) 0.6152(4) 0.0175(5) Uani 1 1 d .
N3 N 1.4636(5) 0.7455(2) 0.6526(4) 0.0181(6) Uani 1 1 d .
N1 N 1.1112(5) 0.6548(2) 0.4867(4) 0.0184(6) Uani 1 1 d .
C1 C 1.4831(5) 0.6285(3) 0.7104(5) 0.0150(6) Uani 1 1 d .

loop_
_atom_site_aniso_label
_atom_site_aniso_U_11
_atom_site_aniso_U_22
_atom_site_aniso_U_33
_atom_site_aniso_U_23
_atom_site_aniso_U_13
_atom_site_aniso_U_12
Cd1 0.01517(18) 0.01304(17) 0.01859(18) 0.00117(8) 0.00061(13) 0.00089(7)
S1 0.0163(4) 0.0215(4) 0.0205(4) 0.0023(3) 0.0027(3) 0.0052(3)
C2 0.0169(17) 0.0138(14) 0.0187(17) 0.0030(13) 0.0017(14) -0.0006(13)
N2 0.0152(13) 0.0142(12) 0.0177(14) 0.0008(11) 0.0011(11) -0.0021(10)
N3 0.0138(13) 0.0150(12) 0.0202(14) 0.0029(11) 0.0014(11) -0.0004(10)
N1 0.0134(14) 0.0171(13) 0.0188(14) -0.0002(11) 0.0008(12) 0.0007(10)
C1 0.0121(15) 0.0171(14) 0.0135(15) 0.0016(12) 0.0030(12) -0.0009(12)

loop_
_atom_type_symbol
_atom_type_description
_atom_type_scat_dispersion_real
_atom_type_scat_dispersion_imag
_atom_type_scat_source
C C 0.0033 0.0016 'International Tables Vol C Tables 4.2.6.8 and 6.1.1.4'
H H 0.0000 0.0000 'International Tables Vol C Tables 4.2.6.8 and 6.1.1.4'
N N 0.0061 0.0033 'International Tables Vol C Tables 4.2.6.8 and 6.1.1.4'
O O 0.0106 0.0060 'International Tables Vol C Tables 4.2.6.8 and 6.1.1.4'
S S 0.1246 0.1234 'International Tables Vol C Tables 4.2.6.8 and 6.1.1.4'
Cd Cd -0.8075 1.2024 'International Tables Vol C Tables 4.2.6.8 and 6.1.1.4'

loop_
_geom_angle_atom_site_label_1
_geom_angle_atom_site_label_2
_geom_angle_atom_site_label_3
_geom_angle
_geom_angle_site_symmetry_1
_geom_angle_site_symmetry_3
N3 Cd1 N1 117.80(10) 4_475 .
N3 Cd1 N2 127.86(10) 4_475 3_766
N1 Cd1 N2 95.88(10) . 3_766
N3 Cd1 S1 101.19(7) 4_475 1_454
N1 Cd1 S1 110.72(7) . 1_454
N2 Cd1 S1 102.29(7) 3_766 1_454
C1 S1 Cd1 100.98(11) . 1_656
N1 C2 N3 113.1(3) . .
N1 C2 H2A 123.4 . .
N3 C2 H2A 123.4 . .
C1 N2 N1 106.5(2) . .
C1 N2 Cd1 115.3(2) . 3_766
N1 N2 Cd1 136.2(2) . 3_766
C2 N3 C1 102.9(2) . .
C2 N3 Cd1 126.6(2) . 4_676
C1 N3 Cd1 130.5(2) . 4_676
C2 N1 N2 105.7(2) . .
C2 N1 Cd1 129.1(2) . .
N2 N1 Cd1 124.4(2) . .
N2 C1 N3 111.8(3) . .
N2 C1 S1 122.1(2) . .
N3 C1 S1 126.1(2) . .

loop_
_geom_bond_atom_site_label_1
_geom_bond_atom_site_label_2
_geom_bond_distance
_geom_bond_site_symmetry_2
Cd1 N3 2.238(3) 4_475
Cd1 N1 2.244(3) .
Cd1 N2 2.264(3) 3_766
Cd1 S1 2.5417(11) 1_454
S1 C1 1.732(3) .
S1 Cd1 2.5417(11) 1_656
C2 N1 1.317(4) .
C2 N3 1.354(4) .
C2 H2A 0.9300 .
N2 C1 1.326(4) .
N2 N1 1.390(4) .
N2 Cd1 2.264(3) 3_766
N3 C1 1.362(4) .
N3 Cd1 2.238(3) 4_676
